data_7154137
loop_
_publ_author_name
'Knipe, Peter C.'
'Jones, Ian M.'
'Thompson, Sam'
'Hamilton, Andrew D.'

_publ_section_title
;
 Remote conformational control of a molecular switch via methylation and
 deprotonation.
;
_journal_issue 46
_journal_name_full 'Organic &amp; biomolecular chemistry'
_journal_page_first 9384
_journal_paper_doi 10.1039/c4ob01991a
_journal_volume 12
_journal_year 2014
_chemical_compound_source synthesis
_chemical_formula_moiety 'C32 H26 N2 O6'
_chemical_formula_sum 'C32 H26 N2 O6'
_chemical_formula_weight 534.57
_chemical_melting_point ?
_chemical_name_common 2
_chemical_name_systematic 'methyl 2-((2-benzamido-6-(2,5-dimethoxybenzamido)phenyl)ethynyl)benzoate'
_space_group_IT_number 14
_symmetry_cell_setting monoclinic
_symmetry_space_group_name_Hall '-P 2yn'
_symmetry_space_group_name_H-M 'P 1 21/n 1'
_atom_sites_solution_hydrogens difmap
_atom_sites_solution_primary other
_audit_creation_date 2014-08-03
_audit_creation_method CRYSTALS_ver_14.43
_cell_angle_alpha 90
_cell_angle_beta 91.8315(8)
_cell_angle_gamma 90
_cell_formula_units_Z 4
_cell_length_a 13.35240(10)
_cell_length_b 9.24480(10)
_cell_length_c 21.2654(2)
_cell_measurement_reflns_used 38091
_cell_measurement_temperature 150
_cell_measurement_theta_max 76
_cell_measurement_theta_min 3
_cell_volume 2623.67(4)
_computing_cell_refinement 'CrysAlis, (Oxford Diffraction, 2002)'
_computing_data_collection 'SuperNova, (Oxford Diffraction, 2010)'
_computing_data_reduction 'CrysAlis, (Oxford Diffraction, 2002)'
_computing_molecular_graphics 'CAMERON (Watkin et al., 1996)'
_computing_publication_material 'CRYSTALS (Betteridge et al., 2003)'
_computing_structure_refinement 'CRYSTALS (Betteridge et al., 2003)'
_computing_structure_solution 'Superflip (Palatinus & Chapuis, 2007)'
_diffrn_ambient_temperature 150
_diffrn_measured_fraction_theta_full 0.997
_diffrn_measured_fraction_theta_max 0.997
_diffrn_measurement_device Area
_diffrn_measurement_device_type 'Oxford Diffraction SuperNova'
_diffrn_measurement_method \w
_diffrn_radiation_monochromator graphite
_diffrn_radiation_type 'Cu K\a'
_diffrn_radiation_wavelength 1.54180
_diffrn_reflns_av_R_equivalents 0.024
_diffrn_reflns_limit_h_max 16
_diffrn_reflns_limit_h_min -16
_diffrn_reflns_limit_k_max 11
_diffrn_reflns_limit_k_min -11
_diffrn_reflns_limit_l_max 26
_diffrn_reflns_limit_l_min -26
_diffrn_reflns_number 63238
_diffrn_reflns_theta_full 76.137
_diffrn_reflns_theta_max 76.137
_diffrn_reflns_theta_min 3.854
_diffrn_standards_number 0
_exptl_absorpt_coefficient_mu 0.772
_exptl_absorpt_correction_T_max 0.87
_exptl_absorpt_correction_T_min 0.63
_exptl_absorpt_correction_type multi-scan
_exptl_absorpt_process_details 'CrysAlis, (Oxford Diffraction, 2002)'
_exptl_crystal_colour clear_pale_colourless
_exptl_crystal_density_diffrn 1.353
_exptl_crystal_density_meas ?
_exptl_crystal_density_method 'not measured'
_exptl_crystal_description needle
_exptl_crystal_F_000 1120
_exptl_crystal_recrystallization_method 'Re-crystallisation from solvent: chloroform/hexane'
_exptl_crystal_size_max 0.360
_exptl_crystal_size_mid 0.240
_exptl_crystal_size_min 0.180
_refine_diff_density_max 0.22
_refine_diff_density_min -0.29
_refine_ls_extinction_method None
_refine_ls_goodness_of_fit_ref 1.2313
_refine_ls_hydrogen_treatment constr
_refine_ls_matrix_type full
_refine_ls_number_parameters 361
_refine_ls_number_reflns 5461
_refine_ls_number_restraints 0
_refine_ls_R_factor_all 0.0389
_refine_ls_R_factor_gt 0.0378
_refine_ls_shift/su_max 0.0016289
_refine_ls_shift/su_mean 0.0003347
_refine_ls_structure_factor_coef Fsqd
_refine_ls_weighting_details
;
 Method, part 1, Chebychev polynomial, (Watkin, 1994, Prince, 1982) 
 [weight] = 1.0/[A~0~*T~0~(x)+A~1~*T~1~(x) ... +A~n-1~]*T~n-1~(x)] 
 where A~i~ are the Chebychev coefficients listed below and x= Fcalc/Fmax 
 Method = Robust Weighting (Prince, 1982) 
 W = [weight] * [1-(deltaF/6*sigmaF)^2^]^2^ 
 A~i~ are: 
 255. 354. 112. 
;
_refine_ls_weighting_scheme calc
_refine_ls_wR_factor_all 0.0496
_refine_ls_wR_factor_gt 0.0490
_refine_ls_wR_factor_ref 0.0496
_reflns_limit_h_max 16
_reflns_limit_h_min -16
_reflns_limit_k_max 11
_reflns_limit_k_min 0
_reflns_limit_l_max 26
_reflns_limit_l_min 0
_reflns_number_gt 5202
_reflns_number_total 5483
_reflns_threshold_expression I>2.0\s(I)
_oxford_diffrn_Wilson_B_factor 2.32
_oxford_diffrn_Wilson_scale 0.06
_oxford_refine_ls_r_factor_ref 0.0389
_oxford_refine_ls_scale 4.23(2)
_oxford_reflns_number_all 5461
_oxford_reflns_threshold_expression_ref I>-3.0\s(I)
_oxford_structure_analysis_title 007pck14
_cod_data_source_file c4ob01991a2.cif
_cod_data_source_block 2
_cod_depositor_comments
;
The following automatic conversions were performed:

'_chemical_melting_point' value 'not measured' was changed to '?' -
the value is undefined or not given.

'_atom_sites_solution_primary'
value 'Other' changed to 'other' according to
/usr/data/users/saulius/crontab/automatic-downloads/rss-feeds/RSC/lib/dictionaries/cif_core.dic
dictionary named 'cif_core.dic' version 2.4.2 from 2011-04-26.

Automatic conversion script
Id: cif_fix_values 2827 2014-09-09 07:05:25Z andrius 

 Adding full bibliography for 7154137--7154139.cif.

The following automatic conversions were performed:

'_exptl_crystal_density_meas' value 'not measured' was changed to '?'
- the value is perceived as not measured.

Automatic conversion script
Id: cif_fix_values 3008 2015-01-20 13:52:24Z robertas 
;
_cod_original_sg_symbol_H-M 'P 21/n '
_cod_database_code 7154137

loop_
_symmetry_equiv_pos_as_xyz
x,y,z
-x,-y,-z
x+1/2,-y+1/2,z+1/2
-x+1/2,y+1/2,-z+1/2

loop_
_atom_site_label
_atom_site_type_symbol
_atom_site_fract_x
_atom_site_fract_y
_atom_site_fract_z
_atom_site_U_iso_or_equiv
_atom_site_occupancy
_atom_site_adp_type
_atom_site_refinement_flags_posn
O1 O 0.84274(7) 0.92643(10) 0.55302(4) 0.0322 1.0000 Uani .
C2 C 0.90317(8) 1.04622(13) 0.56068(5) 0.0227 1.0000 Uani .
C3 C 0.90415(8) 1.14794(13) 0.51132(5) 0.0216 1.0000 Uani .
C4 C 0.96252(8) 1.27161(13) 0.51931(5) 0.0224 1.0000 Uani .
C5 C 1.01964(8) 1.29473(13) 0.57425(5) 0.0235 1.0000 Uani .
O6 O 1.07242(6) 1.42198(10) 0.57682(4) 0.0315 1.0000 Uani .
C7 C 1.13228(10) 1.44805(15) 0.63274(6) 0.0336 1.0000 Uani .
C8 C 1.02046(8) 1.19199(13) 0.62130(5) 0.0237 1.0000 Uani .
C9 C 0.96222(8) 1.06801(13) 0.61458(5) 0.0243 1.0000 Uani .
C10 C 0.85278(9) 1.13264(13) 0.44726(5) 0.0236 1.0000 Uani .
O11 O 0.87398(7) 1.21441(10) 0.40453(4) 0.0325 1.0000 Uani .
N12 N 0.78439(7) 1.02430(11) 0.44057(4) 0.0247 1.0000 Uani .
C13 C 0.74082(8) 0.97137(13) 0.38398(5) 0.0216 1.0000 Uani .
C14 C 0.65728(8) 0.87993(13) 0.38919(5) 0.0216 1.0000 Uani .
C15 C 0.61453(8) 0.81342(13) 0.33482(5) 0.0231 1.0000 Uani .
N16 N 0.52723(7) 0.72996(11) 0.34198(4) 0.0261 1.0000 Uani .
C17 C 0.48269(9) 0.64191(14) 0.29797(6) 0.0278 1.0000 Uani .
O18 O 0.52317(7) 0.60432(13) 0.25003(4) 0.0494 1.0000 Uani .
C19 C 0.37786(8) 0.59542(14) 0.31017(5) 0.0235 1.0000 Uani .
C20 C 0.34350(10) 0.46634(14) 0.28343(6) 0.0307 1.0000 Uani .
C21 C 0.24503(10) 0.42410(17) 0.29061(6) 0.0372 1.0000 Uani .
C22 C 0.18026(10) 0.50999(17) 0.32300(6) 0.0369 1.0000 Uani .
C23 C 0.21340(10) 0.63883(16) 0.34880(6) 0.0366 1.0000 Uani .
C24 C 0.31230(9) 0.68140(14) 0.34274(6) 0.0292 1.0000 Uani .
C25 C 0.65588(9) 0.83929(14) 0.27656(5) 0.0264 1.0000 Uani .
C26 C 0.73727(9) 0.93148(14) 0.27309(5) 0.0255 1.0000 Uani .
C27 C 0.78024(8) 0.99868(13) 0.32542(5) 0.0237 1.0000 Uani .
C28 C 0.61399(8) 0.85756(13) 0.44976(5) 0.0233 1.0000 Uani .
C29 C 0.57713(9) 0.83935(13) 0.49833(5) 0.0249 1.0000 Uani .
C30 C 0.53712(9) 0.82358(14) 0.56052(5) 0.0256 1.0000 Uani .
C31 C 0.45569(9) 0.73341(15) 0.57339(6) 0.0286 1.0000 Uani .
C32 C 0.40538(10) 0.64813(17) 0.52223(6) 0.0343 1.0000 Uani .
O33 O 0.33634(7) 0.55939(11) 0.54336(4) 0.0389 1.0000 Uani .
C34 C 0.27965(10) 0.47814(16) 0.49619(7) 0.0403 1.0000 Uani .
O35 O 0.42393(9) 0.65691(15) 0.46767(4) 0.0679 1.0000 Uani .
C36 C 0.42098(10) 0.72610(16) 0.63450(6) 0.0363 1.0000 Uani .
C37 C 0.46612(11) 0.80614(17) 0.68226(6) 0.0414 1.0000 Uani .
C38 C 0.54694(11) 0.89372(17) 0.66998(6) 0.0391 1.0000 Uani .
C39 C 0.58269(10) 0.90269(15) 0.60967(6) 0.0324 1.0000 Uani .
C40 C 0.85073(11) 0.81549(15) 0.60013(6) 0.0376 1.0000 Uani .
H41 H 0.9638 1.3407 0.4864 0.0266 1.0000 Uiso R
H72 H 1.1668 1.5447 0.6263 0.0495 1.0000 Uiso R
H71 H 1.0893 1.4496 0.6711 0.0473 1.0000 Uiso R
H73 H 1.1823 1.3706 0.6384 0.0491 1.0000 Uiso R
H81 H 1.0610 1.2081 0.6587 0.0297 1.0000 Uiso R
H91 H 0.9629 0.9964 0.6484 0.0276 1.0000 Uiso R
H201 H 0.3877 0.4072 0.2612 0.0372 1.0000 Uiso R
H211 H 0.2227 0.3368 0.2736 0.0462 1.0000 Uiso R
H221 H 0.1112 0.4796 0.3287 0.0447 1.0000 Uiso R
H231 H 0.1662 0.6979 0.3702 0.0466 1.0000 Uiso R
H241 H 0.3355 0.7743 0.3603 0.0352 1.0000 Uiso R
H251 H 0.6274 0.7951 0.2401 0.0331 1.0000 Uiso R
H261 H 0.7650 0.9491 0.2314 0.0290 1.0000 Uiso R
H271 H 0.8367 1.0609 0.3222 0.0296 1.0000 Uiso R
H341 H 0.2480 0.3949 0.5186 0.0604 1.0000 Uiso R
H342 H 0.2295 0.5416 0.4777 0.0620 1.0000 Uiso R
H343 H 0.3245 0.4440 0.4623 0.0595 1.0000 Uiso R
H361 H 0.3630 0.6597 0.6428 0.0453 1.0000 Uiso R
H371 H 0.4375 0.8023 0.7243 0.0511 1.0000 Uiso R
H381 H 0.5823 0.9479 0.7025 0.0477 1.0000 Uiso R
H391 H 0.6413 0.9659 0.6001 0.0378 1.0000 Uiso R
H401 H 0.8035 0.7367 0.5867 0.0548 1.0000 Uiso R
H403 H 0.8309 0.8543 0.6415 0.0553 1.0000 Uiso R
H402 H 0.9229 0.7789 0.6042 0.0549 1.0000 Uiso R
H121 H 0.7726 0.9720 0.4737 0.0312 1.0000 Uiso R
H161 H 0.5004 0.7296 0.3786 0.0322 1.0000 Uiso R

loop_
_atom_site_aniso_label
_atom_site_aniso_U_11
_atom_site_aniso_U_22
_atom_site_aniso_U_33
_atom_site_aniso_U_23
_atom_site_aniso_U_13
_atom_site_aniso_U_12
O1 0.0404(5) 0.0280(5) 0.0277(4) 0.0089(4) -0.0082(4) -0.0128(4)
C2 0.0230(6) 0.0225(6) 0.0227(6) 0.0014(5) 0.0012(5) -0.0021(5)
C3 0.0214(6) 0.0240(6) 0.0195(5) 0.0003(5) 0.0013(4) 0.0009(5)
C4 0.0228(6) 0.0244(6) 0.0199(5) 0.0024(5) 0.0020(4) -0.0003(5)
C5 0.0199(6) 0.0262(6) 0.0245(6) -0.0004(5) 0.0009(4) -0.0019(5)
O6 0.0366(5) 0.0306(5) 0.0268(4) 0.0034(4) -0.0090(4) -0.0121(4)
C7 0.0354(7) 0.0341(8) 0.0304(7) 0.0002(6) -0.0109(5) -0.0096(6)
C8 0.0229(6) 0.0267(6) 0.0213(6) -0.0011(5) -0.0025(5) 0.0015(5)
C9 0.0266(6) 0.0249(6) 0.0214(6) 0.0033(5) -0.0001(5) 0.0020(5)
C10 0.0244(6) 0.0248(6) 0.0215(6) 0.0014(5) 0.0000(5) 0.0005(5)
O11 0.0444(5) 0.0296(5) 0.0230(4) 0.0059(4) -0.0053(4) -0.0101(4)
N12 0.0257(5) 0.0314(6) 0.0171(5) 0.0032(4) 0.0002(4) -0.0060(4)
C13 0.0215(6) 0.0246(6) 0.0185(5) 0.0003(5) 0.0000(4) 0.0009(5)
C14 0.0221(6) 0.0246(6) 0.0183(5) 0.0012(5) 0.0024(4) 0.0009(5)
C15 0.0209(6) 0.0261(6) 0.0224(6) -0.0015(5) 0.0016(4) -0.0006(5)
N16 0.0262(5) 0.0342(6) 0.0183(5) -0.0049(4) 0.0049(4) -0.0076(5)
C17 0.0268(6) 0.0326(7) 0.0243(6) -0.0065(5) 0.0039(5) -0.0021(5)
O18 0.0406(6) 0.0673(8) 0.0414(6) -0.0331(5) 0.0207(5) -0.0218(5)
C19 0.0248(6) 0.0286(7) 0.0171(5) 0.0012(5) -0.0007(4) -0.0012(5)
C20 0.0349(7) 0.0329(7) 0.0245(6) -0.0037(5) 0.0031(5) -0.0047(6)
C21 0.0416(8) 0.0408(8) 0.0289(7) 0.0019(6) -0.0042(6) -0.0164(7)
C22 0.0247(6) 0.0514(9) 0.0342(7) 0.0135(7) -0.0021(5) -0.0073(6)
C23 0.0270(7) 0.0435(8) 0.0395(7) 0.0066(7) 0.0064(6) 0.0059(6)
C24 0.0288(6) 0.0298(7) 0.0291(6) -0.0009(5) 0.0037(5) 0.0014(5)
C25 0.0267(6) 0.0340(7) 0.0185(6) -0.0033(5) 0.0011(5) -0.0010(5)
C26 0.0248(6) 0.0336(7) 0.0183(5) 0.0022(5) 0.0040(5) 0.0013(5)
C27 0.0195(5) 0.0290(7) 0.0226(6) 0.0032(5) 0.0011(4) -0.0011(5)
C28 0.0212(6) 0.0228(6) 0.0256(6) -0.0039(5) -0.0037(5) -0.0016(5)
C29 0.0239(6) 0.0246(6) 0.0260(6) -0.0021(5) -0.0022(5) -0.0024(5)
C30 0.0288(6) 0.0289(7) 0.0192(5) 0.0008(5) 0.0036(5) 0.0050(5)
C31 0.0284(6) 0.0359(7) 0.0217(6) 0.0026(5) 0.0056(5) 0.0032(6)
C32 0.0305(7) 0.0453(8) 0.0275(7) 0.0014(6) 0.0067(5) -0.0068(6)
O33 0.0392(5) 0.0439(6) 0.0342(5) 0.0002(5) 0.0095(4) -0.0122(5)
C34 0.0367(8) 0.0413(8) 0.0430(8) 0.0003(7) 0.0037(6) -0.0083(7)
O35 0.0718(8) 0.1089(11) 0.0234(5) -0.0070(6) 0.0094(5) -0.0582(8)
C36 0.0387(7) 0.0448(9) 0.0260(7) 0.0055(6) 0.0094(6) 0.0033(7)
C37 0.0509(9) 0.0547(10) 0.0193(6) 0.0012(6) 0.0101(6) 0.0108(8)
C38 0.0497(9) 0.0453(9) 0.0220(6) -0.0075(6) -0.0028(6) 0.0081(7)
C39 0.0363(7) 0.0360(8) 0.0250(6) -0.0026(6) 0.0005(5) 0.0023(6)
C40 0.0492(8) 0.0301(7) 0.0331(7) 0.0122(6) -0.0072(6) -0.0130(6)

loop_
_atom_type_symbol
_atom_type_scat_dispersion_real
_atom_type_scat_dispersion_imag
_atom_type_scat_Cromer_Mann_a1
_atom_type_scat_Cromer_Mann_b1
_atom_type_scat_Cromer_Mann_a2
_atom_type_scat_Cromer_Mann_b2
_atom_type_scat_Cromer_Mann_a3
_atom_type_scat_Cromer_Mann_b3
_atom_type_scat_Cromer_Mann_a4
_atom_type_scat_Cromer_Mann_b4
_atom_type_scat_Cromer_Mann_c
_atom_type_scat_source
C 0.0181 0.0091 2.3100 20.8439 1.0200 10.2075 1.5886 0.5687 0.8650 51.6512 0.2156 'International Tables Vol C 4.2.6.8 and 6.1.1.4'
H 0.0000 0.0000 0.4930 10.5109 0.3229 26.1257 0.1402 3.1424 0.0408 57.7998 0.0030 'International Tables Vol C 4.2.6.8 and 6.1.1.4'
N 0.0311 0.0180 12.2126 0.0057 3.1322 9.8933 2.0125 28.9975 1.1663 0.5826 -11.5290 'International Tables Vol C 4.2.6.8 and 6.1.1.4'
O 0.0492 0.0322 3.0485 13.2771 2.2868 5.7011 1.5463 0.3239 0.8670 32.9089 0.2508 'International Tables Vol C 4.2.6.8 and 6.1.1.4'

loop_
_geom_angle_atom_site_label_1
_geom_angle_atom_site_label_2
_geom_angle_atom_site_label_3
_geom_angle
_geom_angle_publ_flag
C2 O1 C40 117.51(9) yes
O1 C2 C3 117.90(10) yes
O1 C2 C9 122.06(10) yes
C3 C2 C9 120.04(11) yes
C2 C3 C4 118.41(10) yes
C2 C3 C10 126.42(11) yes
C4 C3 C10 115.03(10) yes
C3 C4 C5 121.25(11) yes
C3 C4 H41 119.2 no
C5 C4 H41 119.6 no
C4 C5 O6 115.62(10) yes
C4 C5 C8 119.66(11) yes
O6 C5 C8 124.72(10) yes
C5 O6 C7 116.74(9) yes
O6 C7 H72 106.2 no
O6 C7 H71 110.9 no
H72 C7 H71 111.5 no
O6 C7 H73 109.7 no
H72 C7 H73 110.3 no
H71 C7 H73 108.2 no
C5 C8 C9 120.12(11) yes
C5 C8 H81 119.0 no
C9 C8 H81 120.9 no
C8 C9 C2 120.46(11) yes
C8 C9 H91 119.4 no
C2 C9 H91 120.2 no
C3 C10 O11 120.19(11) yes
C3 C10 N12 116.54(10) yes
O11 C10 N12 123.27(11) yes
C10 N12 C13 127.10(10) yes
C10 N12 H121 117.5 no
C13 N12 H121 114.6 no
N12 C13 C14 116.65(10) yes
N12 C13 C27 123.00(10) yes
C14 C13 C27 120.23(10) yes
C13 C14 C15 119.83(10) yes
C13 C14 C28 119.84(10) yes
C15 C14 C28 120.32(10) yes
C14 C15 N16 117.60(10) yes
C14 C15 C25 119.44(11) yes
N16 C15 C25 122.85(10) yes
C15 N16 C17 126.64(10) yes
C15 N16 H161 117.8 no
C17 N16 H161 115.5 no
N16 C17 O18 123.30(11) yes
N16 C17 C19 116.31(10) yes
O18 C17 C19 120.36(11) yes
C17 C19 C20 118.26(11) yes
C17 C19 C24 122.16(11) yes
C20 C19 C24 119.39(11) yes
C19 C20 C21 119.87(12) yes
C19 C20 H201 119.9 no
C21 C20 H201 120.2 no
C20 C21 C22 120.47(13) yes
C20 C21 H211 119.7 no
C22 C21 H211 119.8 no
C21 C22 C23 119.95(12) yes
C21 C22 H221 120.5 no
C23 C22 H221 119.5 no
C22 C23 C24 120.16(13) yes
C22 C23 H231 118.3 no
C24 C23 H231 121.6 no
C23 C24 C19 120.15(12) yes
C23 C24 H241 120.2 no
C19 C24 H241 119.6 no
C15 C25 C26 119.15(11) yes
C15 C25 H251 119.7 no
C26 C25 H251 121.1 no
C25 C26 C27 122.65(11) yes
C25 C26 H261 117.9 no
C27 C26 H261 119.5 no
C13 C27 C26 118.68(11) yes
C13 C27 H271 119.8 no
C26 C27 H271 121.5 no
C14 C28 C29 178.73(12) yes
C28 C29 C30 175.79(13) yes
C29 C30 C31 123.23(11) yes
C29 C30 C39 117.72(11) yes
C31 C30 C39 119.06(11) yes
C30 C31 C32 120.45(11) yes
C30 C31 C36 119.52(12) yes
C32 C31 C36 120.01(12) yes
C31 C32 O33 112.56(11) yes
C31 C32 O35 124.81(13) yes
O33 C32 O35 122.62(13) yes
C32 O33 C34 116.17(10) yes
O33 C34 H341 106.7 no
O33 C34 H342 107.9 no
H341 C34 H342 111.3 no
O33 C34 H343 110.5 no
H341 C34 H343 111.6 no
H342 C34 H343 108.7 no
C31 C36 C37 120.62(13) yes
C31 C36 H361 118.1 no
C37 C36 H361 121.2 no
C36 C37 C38 120.06(12) yes
C36 C37 H371 118.5 no
C38 C37 H371 121.4 no
C37 C38 C39 120.32(13) yes
C37 C38 H381 122.4 no
C39 C38 H381 117.2 no
C30 C39 C38 120.40(13) yes
C30 C39 H391 118.5 no
C38 C39 H391 121.1 no
O1 C40 H401 106.8 no
O1 C40 H403 110.1 no
H401 C40 H403 109.4 no
O1 C40 H402 110.1 no
H401 C40 H402 111.6 no
H403 C40 H402 108.7 no

loop_
_geom_bond_atom_site_label_1
_geom_bond_atom_site_label_2
_geom_bond_distance
_geom_bond_publ_flag
O1 C2 1.3768(14) yes
O1 C40 1.4354(14) yes
C2 C3 1.4096(15) yes
C2 C9 1.3850(15) yes
C3 C4 1.3911(16) yes
C3 C10 1.5120(15) yes
C4 C5 1.3913(15) yes
C4 H41 0.947 no
C5 O6 1.3715(14) yes
C5 C8 1.3793(16) yes
O6 C7 1.4318(14) yes
C7 H72 1.017 no
C7 H71 1.012 no
C7 H73 0.984 no
C8 C9 1.3899(16) yes
C8 H81 0.959 no
C9 H91 0.978 no
C10 O11 1.2222(14) yes
C10 N12 1.3598(15) yes
N12 C13 1.4076(14) yes
N12 H121 0.873 no
C13 C14 1.4068(15) yes
C13 C27 1.3904(15) yes
C14 C15 1.4137(16) yes
C14 C28 1.4434(15) yes
C15 N16 1.4102(14) yes
C15 C25 1.3930(15) yes
N16 C17 1.3625(15) yes
N16 H161 0.869 no
C17 O18 1.2196(14) yes
C17 C19 1.4949(16) yes
C19 C20 1.3932(17) yes
C19 C24 1.3845(16) yes
C20 C21 1.3847(17) yes
C20 H201 0.943 no
C21 C22 1.375(2) yes
C21 H211 0.930 no
C22 C23 1.378(2) yes
C22 H221 0.975 no
C23 C24 1.3879(17) yes
C23 H231 0.960 no
C24 H241 0.982 no
C25 C26 1.3849(17) yes
C25 H251 0.946 no
C26 C27 1.3830(16) yes
C26 H261 0.985 no
C27 H271 0.952 no
C28 C29 1.1704(16) yes
C29 C30 1.4494(16) yes
C30 C31 1.4040(17) yes
C30 C39 1.3990(17) yes
C31 C32 1.4865(18) yes
C31 C36 1.3951(16) yes
C32 O33 1.3233(15) yes
C32 O35 1.1969(15) yes
O33 C34 1.4473(16) yes
C34 H341 1.006 no
C34 H342 0.964 no
C34 H343 1.002 no
C36 C37 1.380(2) yes
C36 H361 1.008 no
C37 C38 1.381(2) yes
C37 H371 0.984 no
C38 C39 1.3851(17) yes
C38 H381 0.966 no
C39 H391 1.002 no
C40 H401 0.999 no
C40 H403 0.994 no
C40 H402 1.023 no

loop_
_geom_hbond_atom_site_label_D
_geom_hbond_atom_site_label_H
_geom_hbond_atom_site_label_A
_geom_hbond_site_symmetry_A
_geom_hbond_angle_DHA
_geom_hbond_distance_DH
_geom_hbond_distance_HA
_geom_hbond_distance_DA
_geom_hbond_publ_flag
C7 H72 O11 2_786 139.35 1.017 2.380 3.2200(18) yes
C9 H91 O18 3_565 153.70 0.978 2.464 3.3687(18) yes
C27 H271 O18 4_655 138.91 0.952 2.491 3.2692(18) yes
N12 H121 O1 . 136.37 0.873 1.949 2.6504(18) yes
N16 H161 O35 . 162.76 0.869 2.280 3.1206(18) yes
